data_2206985
loop_
_publ_author_name
'Hai-Bo Yu'
'Ling Shao'
'Zhong Jin'
'Jian-Bing Liu'
'Jian-Xin Fang'

_publ_section_title <i>N</i>-Benzylidene-4-(ferrocenyl)-5-(1<i>H</i>-1,2,4-triazol-1-yl)-1,3-thiazol-2-amine
_journal_coeditor_code IS6118
_journal_issue 10
_journal_name_full 'Acta Crystallographica Section E'
_journal_page_first m2031
_journal_page_last m2032
_journal_paper_doi 10.1107/S1600536805028953
_journal_volume 61
_journal_year 2005
_chemical_formula_iupac '[Fe (C5 H5) (C17 H12 N5 S)]'
_chemical_formula_moiety 'C22 H17 Fe N5 S'
_chemical_formula_sum 'C22 H17 Fe N5 S'
_chemical_formula_weight 439.32
_chemical_melting_point 438
_chemical_name_systematic
;
N-benzylidene-4-(ferrocenyl)-5-(1H-1,2,4-triazol-1-yl)-1,3-thiazol-2-amine
;
_space_group_IT_number 2
_symmetry_cell_setting triclinic
_symmetry_space_group_name_Hall '-P 1'
_symmetry_space_group_name_H-M 'P -1'
_atom_sites_solution_hydrogens geom
_atom_sites_solution_primary direct
_atom_sites_solution_secondary difmap
_cell_angle_alpha 64.982(7)
_cell_angle_beta 83.064(8)
_cell_angle_gamma 83.425(7)
_cell_formula_units_Z 2
_cell_length_a 8.826(4)
_cell_length_b 10.608(5)
_cell_length_c 11.619(5)
_cell_measurement_reflns_used 1939
_cell_measurement_temperature 294(2)
_cell_measurement_theta_max 22.20
_cell_measurement_theta_min 2.30
_cell_volume 976.1(8)
_computing_cell_refinement 'SAINT (Bruker, 1999)'
_computing_data_collection 'SMART (Bruker, 1998)'
_computing_data_reduction SAINT
_computing_molecular_graphics 'SHELXTL (Bruker, 1999)'
_computing_publication_material SHELXTL
_computing_structure_refinement 'SHELXL97 (Sheldrick, 1997)'
_computing_structure_solution 'SHELXS97 (Sheldrick, 1997)'
_diffrn_ambient_temperature 294(2)
_diffrn_measured_fraction_theta_full 0.993
_diffrn_measured_fraction_theta_max 0.993
_diffrn_measurement_device_type 'Bruker SMART CCD area-detector'
_diffrn_measurement_method '\f and \w'
_diffrn_radiation_monochromator graphite
_diffrn_radiation_source 'fine-focus sealed tube'
_diffrn_radiation_type MoK\a
_diffrn_radiation_wavelength 0.71073
_diffrn_reflns_av_R_equivalents 0.0245
_diffrn_reflns_av_sigmaI/netI 0.0484
_diffrn_reflns_limit_h_max 8
_diffrn_reflns_limit_h_min -10
_diffrn_reflns_limit_k_max 12
_diffrn_reflns_limit_k_min -12
_diffrn_reflns_limit_l_max 13
_diffrn_reflns_limit_l_min -11
_diffrn_reflns_number 4998
_diffrn_reflns_theta_full 25.01
_diffrn_reflns_theta_max 25.01
_diffrn_reflns_theta_min 1.94
_diffrn_standards_number 0
_exptl_absorpt_coefficient_mu 0.898
_exptl_absorpt_correction_T_max 0.851
_exptl_absorpt_correction_T_min 0.817
_exptl_absorpt_correction_type multi-scan
_exptl_absorpt_process_details '(SADABS; Sheldrick, 1996)'
_exptl_crystal_colour orange
_exptl_crystal_density_diffrn 1.495
_exptl_crystal_density_method 'not measured'
_exptl_crystal_description plate
_exptl_crystal_F_000 452
_exptl_crystal_size_max 0.22
_exptl_crystal_size_mid 0.20
_exptl_crystal_size_min 0.18
_refine_diff_density_max 0.266
_refine_diff_density_min -0.257
_refine_ls_extinction_coef 0.057(3)
_refine_ls_extinction_expression Fc^*^=kFc[1+0.001xFc^2^\l^3^/sin(2\q)]^-1/4^
_refine_ls_extinction_method SHELXL97
_refine_ls_goodness_of_fit_ref 1.038
_refine_ls_hydrogen_treatment constr
_refine_ls_matrix_type full
_refine_ls_number_parameters 263
_refine_ls_number_reflns 3425
_refine_ls_number_restraints 0
_refine_ls_restrained_S_all 1.038
_refine_ls_R_factor_all 0.0588
_refine_ls_R_factor_gt 0.0381
_refine_ls_shift/su_max 0.001
_refine_ls_shift/su_mean 0.000
_refine_ls_structure_factor_coef Fsqd
_refine_ls_weighting_details 'calc w = 1/[\s^2^(Fo^2^)+(0.0511P)^2^+0.1365P] where P = (Fo^2^+2Fc^2^)/3'
_refine_ls_weighting_scheme calc
_refine_ls_wR_factor_gt 0.0904
_refine_ls_wR_factor_ref 0.1029
_reflns_number_gt 2557
_reflns_number_total 3425
_reflns_threshold_expression I>2\s(I)
_cod_data_source_file is6118.cif
_cod_data_source_block I
_cod_depositor_comments
;
The following automatic conversions were performed:
'_symmetry_cell_setting' value 'Triclinic' changed to 'triclinic'
according to '/home/saulius/struct/CIF-dictionaries/cif_core.dic'
dictionary named 'cif_core.dic' version 2.4.1 from 2010-06-29.

Automatic conversion script
Id: cif_fix_enum 1527 2010-12-29 10:47:43Z saulius 

The following automatic conversions were performed:

'_symmetry_cell_setting' value 'Triclinic' changed to 'triclinic'
according to /home/saulius/struct/CIF-dictionaries/cif_core.dic
dictionary named 'cif_core.dic' version 2.4.1 from 2010-06-29.

Automatic conversion script
Id: cif_fix_values 1715 2011-07-08 13:25:40Z adriana 
;
_cod_original_cell_volume 976.0(8)
_cod_original_sg_symbol_Hall '-P 1 '
_cod_database_code 2206985
_cod_database_fobs_code 2206985

loop_
_symmetry_equiv_pos_as_xyz
'x, y, z'
'-x, -y, -z'

loop_
_atom_site_label
_atom_site_fract_x
_atom_site_fract_y
_atom_site_fract_z
_atom_site_U_iso_or_equiv
_atom_site_adp_type
_atom_site_calc_flag
_atom_site_refinement_flags
_atom_site_occupancy
_atom_site_type_symbol
Fe1 0.18850(5) 0.12820(4) 0.68689(4) 0.04269(18) Uani d . 1 Fe
S1 0.73144(9) 0.32022(8) 0.45286(7) 0.0502(2) Uani d . 1 S
N1 0.6902(4) 0.1662(4) 0.9003(3) 0.0815(10) Uani d . 1 N
N2 0.6675(4) 0.0677(3) 0.7645(3) 0.0729(9) Uani d . 1 N
N3 0.6410(3) 0.2095(3) 0.7079(2) 0.0466(6) Uani d . 1 N
N4 0.4458(3) 0.3926(2) 0.4158(2) 0.0442(6) Uani d . 1 N
N5 0.6021(3) 0.4703(3) 0.2247(2) 0.0524(7) Uani d . 1 N
C1 0.3251(5) -0.0202(4) 0.6516(4) 0.0706(10) Uani d . 1 C
H1 0.4265 -0.0107 0.6183 0.085 Uiso calc R 1 H
C2 0.1959(7) 0.0165(4) 0.5810(4) 0.0930(16) Uani d . 1 C
H2 0.1953 0.0531 0.4928 0.112 Uiso calc R 1 H
C3 0.0660(5) -0.0137(5) 0.6715(7) 0.0960(15) Uani d . 1 C
H3 -0.0360 -0.0006 0.6537 0.115 Uiso calc R 1 H
C4 0.1201(7) -0.0658(4) 0.7893(5) 0.0943(15) Uani d . 1 C
H4 0.0597 -0.0929 0.8660 0.113 Uiso calc R 1 H
C5 0.2751(6) -0.0719(4) 0.7775(4) 0.0764(11) Uani d . 1 C
H5 0.3375 -0.1061 0.8448 0.092 Uiso calc R 1 H
C6 0.1619(3) 0.3375(3) 0.5748(3) 0.0486(7) Uani d . 1 C
H6 0.1442 0.3791 0.4889 0.058 Uiso calc R 1 H
C7 0.0492(4) 0.2991(3) 0.6778(3) 0.0578(9) Uani d . 1 C
H7 -0.0560 0.3104 0.6714 0.069 Uiso calc R 1 H
C8 0.1218(4) 0.2410(3) 0.7915(3) 0.0560(8) Uani d . 1 C
H8 0.0732 0.2079 0.8733 0.067 Uiso calc R 1 H
C9 0.2825(3) 0.2414(3) 0.7604(3) 0.0474(7) Uani d . 1 C
H9 0.3573 0.2083 0.8181 0.057 Uiso calc R 1 H
C10 0.3086(3) 0.3013(3) 0.6255(3) 0.0403(6) Uani d . 1 C
C11 0.4528(3) 0.3215(3) 0.5457(2) 0.0390(6) Uani d . 1 C
C12 0.5969(3) 0.2778(3) 0.5822(3) 0.0407(7) Uani d . 1 C
C13 0.6554(4) 0.2647(4) 0.7900(3) 0.0600(9) Uani d . 1 C
H13 0.6425 0.3594 0.7715 0.072 Uiso calc R 1 H
C14 0.6950(5) 0.0506(5) 0.8793(4) 0.0909(14) Uani d . 1 C
H14 0.7168 -0.0375 0.9429 0.109 Uiso calc R 1 H
C15 0.5809(4) 0.3985(3) 0.3560(3) 0.0455(7) Uani d . 1 C
C16 0.7049(4) 0.4313(3) 0.1607(3) 0.0605(9) Uani d . 1 C
H16 0.7636 0.3488 0.2018 0.073 Uiso calc R 1 H
C17 0.7366(4) 0.5107(3) 0.0231(3) 0.0536(8) Uani d . 1 C
C18 0.6626(4) 0.6396(4) -0.0414(3) 0.0655(9) Uani d . 1 C
H18 0.5875 0.6760 0.0017 0.079 Uiso calc R 1 H
C19 0.6997(5) 0.7142(4) -0.1696(3) 0.0784(11) Uani d . 1 C
H19 0.6494 0.8009 -0.2128 0.094 Uiso calc R 1 H
C20 0.8099(5) 0.6617(4) -0.2338(3) 0.0734(11) Uani d . 1 C
H20 0.8358 0.7133 -0.3200 0.088 Uiso calc R 1 H
C21 0.8813(6) 0.5347(4) -0.1720(4) 0.0887(14) Uani d . 1 C
H21 0.9550 0.4982 -0.2160 0.106 Uiso calc R 1 H
C22 0.8450(6) 0.4589(4) -0.0434(4) 0.0881(14) Uani d . 1 C
H22 0.8947 0.3716 -0.0015 0.106 Uiso calc R 1 H

loop_
_atom_site_aniso_label
_atom_site_aniso_U_11
_atom_site_aniso_U_22
_atom_site_aniso_U_33
_atom_site_aniso_U_12
_atom_site_aniso_U_13
_atom_site_aniso_U_23
Fe1 0.0433(3) 0.0417(3) 0.0448(3) -0.00659(18) -0.00267(19) -0.0190(2)
S1 0.0476(5) 0.0508(5) 0.0458(5) -0.0062(3) 0.0043(3) -0.0153(4)
N1 0.074(2) 0.107(3) 0.0471(19) 0.001(2) -0.0150(16) -0.0146(19)
N2 0.079(2) 0.0517(17) 0.062(2) 0.0051(15) -0.0122(16) 0.0009(15)
N3 0.0376(13) 0.0494(15) 0.0422(14) -0.0002(11) -0.0042(11) -0.0092(12)
N4 0.0504(15) 0.0447(14) 0.0365(13) -0.0090(11) -0.0048(12) -0.0141(11)
N5 0.0643(17) 0.0507(16) 0.0400(15) -0.0139(13) 0.0013(13) -0.0157(13)
C1 0.076(3) 0.055(2) 0.090(3) -0.0050(18) 0.010(2) -0.043(2)
C2 0.192(5) 0.050(2) 0.050(2) -0.009(3) -0.030(3) -0.0276(19)
C3 0.081(3) 0.069(3) 0.161(5) -0.016(2) -0.032(3) -0.061(3)
C4 0.120(4) 0.057(2) 0.096(4) -0.032(3) 0.040(3) -0.028(2)
C5 0.107(3) 0.050(2) 0.067(3) 0.013(2) -0.020(2) -0.0198(19)
C6 0.0479(18) 0.0430(17) 0.0529(19) 0.0013(13) -0.0109(15) -0.0174(14)
C7 0.0377(17) 0.060(2) 0.080(2) 0.0034(14) -0.0009(17) -0.0352(19)
C8 0.056(2) 0.064(2) 0.055(2) -0.0100(16) 0.0115(16) -0.0339(17)
C9 0.0474(18) 0.0569(19) 0.0436(18) -0.0092(14) -0.0022(14) -0.0253(15)
C10 0.0426(16) 0.0362(15) 0.0436(17) -0.0061(12) -0.0016(13) -0.0175(13)
C11 0.0491(17) 0.0342(15) 0.0352(15) -0.0063(12) -0.0046(13) -0.0145(12)
C12 0.0419(16) 0.0414(15) 0.0349(15) -0.0041(12) -0.0008(13) -0.0123(13)
C13 0.0491(19) 0.081(2) 0.047(2) -0.0002(17) -0.0111(16) -0.0239(19)
C14 0.083(3) 0.082(3) 0.065(3) 0.009(2) -0.023(2) 0.013(2)
C15 0.059(2) 0.0404(16) 0.0368(16) -0.0089(14) -0.0028(14) -0.0147(13)
C16 0.090(3) 0.0422(18) 0.0459(19) -0.0128(17) 0.0075(18) -0.0168(16)
C17 0.080(2) 0.0418(18) 0.0387(17) -0.0149(16) 0.0077(16) -0.0174(15)
C18 0.074(2) 0.071(2) 0.048(2) 0.0012(19) 0.0017(18) -0.0238(18)
C19 0.102(3) 0.069(3) 0.050(2) 0.009(2) -0.008(2) -0.0149(19)
C20 0.118(3) 0.064(2) 0.0383(19) -0.019(2) 0.004(2) -0.0204(18)
C21 0.142(4) 0.063(3) 0.055(2) 0.003(3) 0.023(2) -0.029(2)
C22 0.146(4) 0.047(2) 0.055(2) 0.006(2) 0.021(2) -0.0160(18)

loop_
_atom_type_symbol
_atom_type_description
_atom_type_scat_dispersion_real
_atom_type_scat_dispersion_imag
_atom_type_scat_source
C C 0.0033 0.0016 'International Tables Vol C Tables 4.2.6.8 and 6.1.1.4'
H H 0.0000 0.0000 'International Tables Vol C Tables 4.2.6.8 and 6.1.1.4'
N N 0.0061 0.0033 'International Tables Vol C Tables 4.2.6.8 and 6.1.1.4'
S S 0.1246 0.1234 'International Tables Vol C Tables 4.2.6.8 and 6.1.1.4'
Fe Fe 0.3463 0.8444 'International Tables Vol C Tables 4.2.6.8 and 6.1.1.4'

loop_
_geom_angle_atom_site_label_1
_geom_angle_atom_site_label_2
_geom_angle_atom_site_label_3
_geom_angle
_geom_angle_publ_flag
C4 Fe1 C1 66.63(17) ?
C4 Fe1 C3 39.48(19) ?
C1 Fe1 C3 68.04(18) ?
C4 Fe1 C2 67.32(18) ?
C1 Fe1 C2 40.63(17) ?
C3 Fe1 C2 41.11(19) ?
C4 Fe1 C9 124.49(19) ?
C1 Fe1 C9 117.82(15) ?
C3 Fe1 C9 161.8(2) ?
C2 Fe1 C9 153.6(2) ?
C4 Fe1 C5 39.12(17) ?
C1 Fe1 C5 39.28(15) ?
C3 Fe1 C5 66.41(19) ?
C2 Fe1 C5 66.84(16) ?
C9 Fe1 C5 106.33(15) ?
C4 Fe1 C8 107.50(16) ?
C1 Fe1 C8 151.76(16) ?
C3 Fe1 C8 126.18(19) ?
C2 Fe1 C8 165.2(2) ?
C9 Fe1 C8 40.86(12) ?
C5 Fe1 C8 118.61(16) ?
C4 Fe1 C10 161.5(2) ?
C1 Fe1 C10 107.75(14) ?
C3 Fe1 C10 157.0(2) ?
C2 Fe1 C10 120.84(17) ?
C9 Fe1 C10 40.82(11) ?
C5 Fe1 C10 125.53(16) ?
C8 Fe1 C10 68.57(12) ?
C4 Fe1 C7 120.95(18) ?
C1 Fe1 C7 166.72(16) ?
C3 Fe1 C7 110.10(16) ?
C2 Fe1 C7 129.34(18) ?
C9 Fe1 C7 68.29(13) ?
C5 Fe1 C7 153.25(16) ?
C8 Fe1 C7 40.16(13) ?
C10 Fe1 C7 68.50(13) ?
C4 Fe1 C6 155.9(2) ?
C1 Fe1 C6 128.75(15) ?
C3 Fe1 C6 122.90(19) ?
C2 Fe1 C6 110.80(15) ?
C9 Fe1 C6 68.48(13) ?
C5 Fe1 C6 164.30(16) ?
C8 Fe1 C6 67.86(14) ?
C10 Fe1 C6 41.02(11) ?
C7 Fe1 C6 40.26(13) ?
C12 S1 C15 87.53(14) ?
C13 N1 C14 102.3(3) yes
C14 N2 N3 100.1(3) yes
C13 N3 N2 110.4(3) yes
C13 N3 C12 128.4(3) ?
N2 N3 C12 121.1(3) ?
C15 N4 C11 111.3(2) yes
C16 N5 C15 121.4(3) yes
C5 C1 C2 107.7(4) ?
C5 C1 Fe1 70.8(2) ?
C2 C1 Fe1 69.9(2) ?
C5 C1 H1 126.1 ?
C2 C1 H1 126.1 ?
Fe1 C1 H1 124.8 ?
C1 C2 C3 106.3(4) ?
C1 C2 Fe1 69.4(2) ?
C3 C2 Fe1 69.4(2) ?
C1 C2 H2 126.8 ?
C3 C2 H2 126.8 ?
Fe1 C2 H2 125.9 ?
C4 C3 C2 106.9(4) ?
C4 C3 Fe1 69.7(2) ?
C2 C3 Fe1 69.5(2) ?
C4 C3 H3 126.6 ?
C2 C3 H3 126.6 ?
Fe1 C3 H3 125.9 ?
C5 C4 C3 109.7(4) ?
C5 C4 Fe1 71.2(2) ?
C3 C4 Fe1 70.8(2) ?
C5 C4 H4 125.1 ?
C3 C4 H4 125.1 ?
Fe1 C4 H4 124.4 ?
C4 C5 C1 109.3(4) ?
C4 C5 Fe1 69.7(2) ?
C1 C5 Fe1 70.0(2) ?
C4 C5 H5 125.3 ?
C1 C5 H5 125.3 ?
Fe1 C5 H5 126.6 ?
C7 C6 C10 108.0(3) ?
C7 C6 Fe1 69.67(18) ?
C10 C6 Fe1 69.22(16) ?
C7 C6 H6 126.0 ?
C10 C6 H6 126.0 ?
Fe1 C6 H6 126.7 ?
C8 C7 C6 108.6(3) ?
C8 C7 Fe1 69.76(18) ?
C6 C7 Fe1 70.08(17) ?
C8 C7 H7 125.7 ?
C6 C7 H7 125.7 ?
Fe1 C7 H7 126.0 ?
C7 C8 C9 108.3(3) ?
C7 C8 Fe1 70.07(18) ?
C9 C8 Fe1 69.33(17) ?
C7 C8 H8 125.9 ?
C9 C8 H8 125.9 ?
Fe1 C8 H8 126.3 ?
C10 C9 C8 108.0(3) ?
C10 C9 Fe1 69.92(16) ?
C8 C9 Fe1 69.81(17) ?
C10 C9 H9 126.0 ?
C8 C9 H9 126.0 ?
Fe1 C9 H9 125.8 ?
C9 C10 C6 107.2(3) ?
C9 C10 C11 129.7(3) ?
C6 C10 C11 123.2(3) ?
C9 C10 Fe1 69.26(16) ?
C6 C10 Fe1 69.75(16) ?
C11 C10 Fe1 124.38(19) ?
C12 C11 N4 113.9(2) ?
C12 C11 C10 128.5(3) ?
N4 C11 C10 117.6(2) ?
C11 C12 N3 127.0(2) ?
C11 C12 S1 111.8(2) yes
N3 C12 S1 121.2(2) yes
N1 C13 N3 110.2(3) yes
N1 C13 H13 124.9 ?
N3 C13 H13 124.9 ?
N2 C14 N1 116.9(4) yes
N2 C14 H14 121.5 ?
N1 C14 H14 121.5 ?
N4 C15 N5 121.3(3) ?
N4 C15 S1 115.4(2) yes
N5 C15 S1 123.2(2) yes
N5 C16 C17 122.5(3) yes
N5 C16 H16 118.8 ?
C17 C16 H16 118.8 ?
C22 C17 C18 118.6(3) ?
C22 C17 C16 119.9(3) ?
C18 C17 C16 121.5(3) ?
C19 C18 C17 120.1(3) ?
C19 C18 H18 120.0 ?
C17 C18 H18 120.0 ?
C20 C19 C18 120.4(4) ?
C20 C19 H19 119.8 ?
C18 C19 H19 119.8 ?
C21 C20 C19 120.0(3) ?
C21 C20 H20 120.0 ?
C19 C20 H20 120.0 ?
C20 C21 C22 120.1(4) ?
C20 C21 H21 119.9 ?
C22 C21 H21 119.9 ?
C17 C22 C21 120.8(4) ?
C17 C22 H22 119.6 ?
C21 C22 H22 119.6 ?

loop_
_geom_bond_atom_site_label_1
_geom_bond_atom_site_label_2
_geom_bond_distance
_geom_bond_publ_flag
Fe1 C4 2.013(4) ?
Fe1 C1 2.022(3) ?
Fe1 C3 2.028(4) ?
Fe1 C2 2.029(3) ?
Fe1 C9 2.031(3) ?
Fe1 C5 2.033(4) ?
Fe1 C8 2.038(3) ?
Fe1 C10 2.040(3) ?
Fe1 C7 2.042(3) ?
Fe1 C6 2.047(3) ?
S1 C12 1.729(3) yes
S1 C15 1.743(3) yes
N1 C13 1.310(4) yes
N1 C14 1.343(6) yes
N2 C14 1.317(5) yes
N2 N3 1.368(4) yes
N3 C13 1.337(4) yes
N3 C12 1.410(3) ?
N4 C15 1.299(4) yes
N4 C11 1.379(3) yes
N5 C16 1.249(4) yes
N5 C15 1.386(4) yes
C1 C5 1.363(5) ?
C1 C2 1.407(6) ?
C1 H1 0.9300 ?
C2 C3 1.424(6) ?
C2 H2 0.9300 ?
C3 C4 1.365(6) ?
C3 H3 0.9300 ?
C4 C5 1.355(6) ?
C4 H4 0.9300 ?
C5 H5 0.9300 ?
C6 C7 1.407(4) ?
C6 C10 1.432(4) ?
C6 H6 0.9300 ?
C7 C8 1.401(5) ?
C7 H7 0.9300 ?
C8 C9 1.420(4) ?
C8 H8 0.9300 ?
C9 C10 1.420(4) ?
C9 H9 0.9300 ?
C10 C11 1.461(4) ?
C11 C12 1.357(4) ?
C13 H13 0.9300 ?
C14 H14 0.9300 ?
C16 C17 1.466(4) ?
C16 H16 0.9300 ?
C17 C22 1.369(5) ?
C17 C18 1.380(4) ?
C18 C19 1.377(5) ?
C18 H18 0.9300 ?
C19 C20 1.365(5) ?
C19 H19 0.9300 ?
C20 C21 1.350(5) ?
C20 H20 0.9300 ?
C21 C22 1.381(5) ?
C21 H21 0.9300 ?
C22 H22 0.9300 ?

loop_
_geom_torsion_atom_site_label_1
_geom_torsion_atom_site_label_2
_geom_torsion_atom_site_label_3
_geom_torsion_atom_site_label_4
_geom_torsion
C14 N2 N3 C13 0.5(4)
C14 N2 N3 C12 -176.4(3)
C4 Fe1 C1 C5 -36.2(3)
C3 Fe1 C1 C5 -79.1(3)
C2 Fe1 C1 C5 -118.1(4)
C9 Fe1 C1 C5 81.8(3)
C8 Fe1 C1 C5 47.3(4)
C10 Fe1 C1 C5 124.9(3)
C7 Fe1 C1 C5 -163.7(6)
C6 Fe1 C1 C5 165.6(2)
C4 Fe1 C1 C2 81.9(3)
C3 Fe1 C1 C2 39.0(3)
C9 Fe1 C1 C2 -160.1(3)
C5 Fe1 C1 C2 118.1(4)
C8 Fe1 C1 C2 165.4(3)
C10 Fe1 C1 C2 -117.0(3)
C7 Fe1 C1 C2 -45.6(7)
C6 Fe1 C1 C2 -76.3(3)
C5 C1 C2 C3 1.1(4)
Fe1 C1 C2 C3 -59.9(3)
C5 C1 C2 Fe1 61.0(3)
C4 Fe1 C2 C1 -80.0(3)
C3 Fe1 C2 C1 -117.5(4)
C9 Fe1 C2 C1 42.6(4)
C5 Fe1 C2 C1 -37.4(2)
C8 Fe1 C2 C1 -152.2(5)
C10 Fe1 C2 C1 81.3(3)
C7 Fe1 C2 C1 167.8(2)
C6 Fe1 C2 C1 125.8(2)
C4 Fe1 C2 C3 37.5(3)
C1 Fe1 C2 C3 117.5(4)
C9 Fe1 C2 C3 160.1(3)
C5 Fe1 C2 C3 80.1(3)
C8 Fe1 C2 C3 -34.7(7)
C10 Fe1 C2 C3 -161.1(3)
C7 Fe1 C2 C3 -74.7(3)
C6 Fe1 C2 C3 -116.6(3)
C1 C2 C3 C4 0.0(4)
Fe1 C2 C3 C4 -59.9(3)
C1 C2 C3 Fe1 59.9(2)
C1 Fe1 C3 C4 79.4(3)
C2 Fe1 C3 C4 118.0(4)
C9 Fe1 C3 C4 -33.1(7)
C5 Fe1 C3 C4 36.7(3)
C8 Fe1 C3 C4 -72.4(3)
C10 Fe1 C3 C4 163.2(3)
C7 Fe1 C3 C4 -114.6(3)
C6 Fe1 C3 C4 -157.7(3)
C4 Fe1 C3 C2 -118.0(4)
C1 Fe1 C3 C2 -38.5(2)
C9 Fe1 C3 C2 -151.1(4)
C5 Fe1 C3 C2 -81.2(3)
C8 Fe1 C3 C2 169.6(2)
C10 Fe1 C3 C2 45.2(5)
C7 Fe1 C3 C2 127.4(3)
C6 Fe1 C3 C2 84.4(3)
C2 C3 C4 C5 -1.1(5)
Fe1 C3 C4 C5 -60.9(3)
C2 C3 C4 Fe1 59.8(3)
C1 Fe1 C4 C5 36.4(2)
C3 Fe1 C4 C5 119.7(4)
C2 Fe1 C4 C5 80.7(3)
C9 Fe1 C4 C5 -72.3(3)
C8 Fe1 C4 C5 -114.1(3)
C10 Fe1 C4 C5 -39.4(6)
C7 Fe1 C4 C5 -155.9(2)
C6 Fe1 C4 C5 171.2(3)
C1 Fe1 C4 C3 -83.3(3)
C2 Fe1 C4 C3 -39.0(3)
C9 Fe1 C4 C3 168.0(3)
C5 Fe1 C4 C3 -119.7(4)
C8 Fe1 C4 C3 126.2(3)
C10 Fe1 C4 C3 -159.1(4)
C7 Fe1 C4 C3 84.4(3)
C6 Fe1 C4 C3 51.5(5)
C3 C4 C5 C1 1.8(5)
Fe1 C4 C5 C1 -58.9(3)
C3 C4 C5 Fe1 60.7(3)
C2 C1 C5 C4 -1.8(4)
Fe1 C1 C5 C4 58.7(3)
C2 C1 C5 Fe1 -60.5(2)
C1 Fe1 C5 C4 -120.7(4)
C3 Fe1 C5 C4 -37.1(3)
C2 Fe1 C5 C4 -82.0(3)
C9 Fe1 C5 C4 125.1(3)
C8 Fe1 C5 C4 82.6(3)
C10 Fe1 C5 C4 165.7(3)
C7 Fe1 C5 C4 51.1(5)
C6 Fe1 C5 C4 -166.6(5)
C4 Fe1 C5 C1 120.7(4)
C3 Fe1 C5 C1 83.6(3)
C2 Fe1 C5 C1 38.7(3)
C9 Fe1 C5 C1 -114.2(2)
C8 Fe1 C5 C1 -156.6(2)
C10 Fe1 C5 C1 -73.6(3)
C7 Fe1 C5 C1 171.8(3)
C6 Fe1 C5 C1 -45.9(6)
C4 Fe1 C6 C7 46.2(5)
C1 Fe1 C6 C7 169.5(2)
C3 Fe1 C6 C7 82.5(3)
C2 Fe1 C6 C7 126.9(3)
C9 Fe1 C6 C7 -81.4(2)
C5 Fe1 C6 C7 -154.8(5)
C8 Fe1 C6 C7 -37.23(19)
C10 Fe1 C6 C7 -119.6(3)
C4 Fe1 C6 C10 165.7(4)
C1 Fe1 C6 C10 -70.9(2)
C3 Fe1 C6 C10 -157.9(2)
C2 Fe1 C6 C10 -113.5(2)
C9 Fe1 C6 C10 38.17(16)
C5 Fe1 C6 C10 -35.2(6)
C8 Fe1 C6 C10 82.35(19)
C7 Fe1 C6 C10 119.6(3)
C10 C6 C7 C8 0.6(4)
Fe1 C6 C7 C8 59.3(2)
C10 C6 C7 Fe1 -58.8(2)
C4 Fe1 C7 C8 80.4(3)
C1 Fe1 C7 C8 -157.8(6)
C3 Fe1 C7 C8 122.8(3)
C2 Fe1 C7 C8 165.2(2)
C9 Fe1 C7 C8 -37.78(19)
C5 Fe1 C7 C8 45.5(4)
C10 Fe1 C7 C8 -81.8(2)
C6 Fe1 C7 C8 -119.7(3)
C4 Fe1 C7 C6 -159.9(2)
C1 Fe1 C7 C6 -38.1(7)
C3 Fe1 C7 C6 -117.6(3)
C2 Fe1 C7 C6 -75.1(3)
C9 Fe1 C7 C6 81.9(2)
C5 Fe1 C7 C6 165.2(3)
C8 Fe1 C7 C6 119.7(3)
C10 Fe1 C7 C6 37.85(18)
C6 C7 C8 C9 -0.5(4)
Fe1 C7 C8 C9 59.0(2)
C6 C7 C8 Fe1 -59.5(2)
C4 Fe1 C8 C7 -117.6(3)
C1 Fe1 C8 C7 169.4(3)
C3 Fe1 C8 C7 -78.1(3)
C2 Fe1 C8 C7 -50.5(6)
C9 Fe1 C8 C7 119.5(3)
C5 Fe1 C8 C7 -158.5(2)
C10 Fe1 C8 C7 81.6(2)
C6 Fe1 C8 C7 37.31(19)
C4 Fe1 C8 C9 122.9(3)
C1 Fe1 C8 C9 49.9(4)
C3 Fe1 C8 C9 162.4(2)
C2 Fe1 C8 C9 -170.0(5)
C5 Fe1 C8 C9 81.9(2)
C10 Fe1 C8 C9 -37.91(18)
C7 Fe1 C8 C9 -119.5(3)
C6 Fe1 C8 C9 -82.2(2)
C7 C8 C9 C10 0.3(3)
Fe1 C8 C9 C10 59.8(2)
C7 C8 C9 Fe1 -59.5(2)
C4 Fe1 C9 C10 164.7(2)
C1 Fe1 C9 C10 85.2(2)
C3 Fe1 C9 C10 -170.3(5)
C2 Fe1 C9 C10 55.3(4)
C5 Fe1 C9 C10 126.0(2)
C8 Fe1 C9 C10 -119.0(3)
C7 Fe1 C9 C10 -81.81(19)
C6 Fe1 C9 C10 -38.36(17)
C4 Fe1 C9 C8 -76.3(3)
C1 Fe1 C9 C8 -155.8(2)
C3 Fe1 C9 C8 -51.4(6)
C2 Fe1 C9 C8 174.3(3)
C5 Fe1 C9 C8 -115.1(2)
C10 Fe1 C9 C8 119.0(3)
C7 Fe1 C9 C8 37.1(2)
C6 Fe1 C9 C8 80.6(2)
C8 C9 C10 C6 0.0(3)
Fe1 C9 C10 C6 59.73(19)
C8 C9 C10 C11 -177.7(3)
Fe1 C9 C10 C11 -118.1(3)
C8 C9 C10 Fe1 -59.7(2)
C7 C6 C10 C9 -0.4(3)
Fe1 C6 C10 C9 -59.41(19)
C7 C6 C10 C11 177.6(3)
Fe1 C6 C10 C11 118.6(3)
C7 C6 C10 Fe1 59.1(2)
C4 Fe1 C10 C9 -43.1(5)
C1 Fe1 C10 C9 -112.3(2)
C3 Fe1 C10 C9 172.3(4)
C2 Fe1 C10 C9 -154.8(2)
C5 Fe1 C10 C9 -72.7(2)
C8 Fe1 C10 C9 37.95(18)
C7 Fe1 C10 C9 81.3(2)
C6 Fe1 C10 C9 118.4(2)
C4 Fe1 C10 C6 -161.6(4)
C1 Fe1 C10 C6 129.3(2)
C3 Fe1 C10 C6 53.8(4)
C2 Fe1 C10 C6 86.8(2)
C9 Fe1 C10 C6 -118.4(2)
C5 Fe1 C10 C6 168.9(2)
C8 Fe1 C10 C6 -80.5(2)
C7 Fe1 C10 C6 -37.16(19)
C4 Fe1 C10 C11 81.4(5)
C1 Fe1 C10 C11 12.3(3)
C3 Fe1 C10 C11 -63.2(5)
C2 Fe1 C10 C11 -30.2(3)
C9 Fe1 C10 C11 124.6(3)
C5 Fe1 C10 C11 51.9(3)
C8 Fe1 C10 C11 162.5(3)
C7 Fe1 C10 C11 -154.2(3)
C6 Fe1 C10 C11 -117.0(3)
C15 N4 C11 C12 1.9(3)
C15 N4 C11 C10 -177.6(2)
C9 C10 C11 C12 5.4(5)
C6 C10 C11 C12 -172.0(3)
Fe1 C10 C11 C12 -85.1(3)
C9 C10 C11 N4 -175.2(3)
C6 C10 C11 N4 7.3(4)
Fe1 C10 C11 N4 94.2(3)
N4 C11 C12 N3 176.3(3)
C10 C11 C12 N3 -4.3(5)
N4 C11 C12 S1 -1.8(3)
C10 C11 C12 S1 177.6(2)
C13 N3 C12 C11 -78.1(4)
N2 N3 C12 C11 98.2(4)
C13 N3 C12 S1 99.9(3)
N2 N3 C12 S1 -83.9(3)
C15 S1 C12 C11 0.9(2)
C15 S1 C12 N3 -177.3(2)
C14 N1 C13 N3 -0.2(4)
N2 N3 C13 N1 -0.2(4)
C12 N3 C13 N1 176.4(3)
N3 N2 C14 N1 -0.7(5)
C13 N1 C14 N2 0.6(5)
C11 N4 C15 N5 -177.2(2)
C11 N4 C15 S1 -1.1(3)
C16 N5 C15 N4 -147.9(3)
C16 N5 C15 S1 36.3(4)
C12 S1 C15 N4 0.1(2)
C12 S1 C15 N5 176.2(3)
C15 N5 C16 C17 -175.6(3)
N5 C16 C17 C22 -176.3(4)
N5 C16 C17 C18 5.6(5)
C22 C17 C18 C19 -1.0(6)
C16 C17 C18 C19 177.2(3)
C17 C18 C19 C20 -0.1(6)
C18 C19 C20 C21 1.2(6)
C19 C20 C21 C22 -1.2(7)
C18 C17 C22 C21 1.0(6)
C16 C17 C22 C21 -177.2(4)
C20 C21 C22 C17 0.1(7)
